data_7109019
loop_
_publ_author_name
'Holger Braunschweig'
'Alexander Damme'
'Thomas Kupfer'

_publ_section_title
;
 Synthesis of a bicyclic diborane by selective boron carbon bond formation
;
_journal_name_full Chem.Commun.
_journal_page_first 2774
_journal_paper_doi 10.1039/c3cc38789e
_journal_volume 49
_journal_year 2013
_chemical_formula_moiety 'C24 H36 B2 I N'
_chemical_formula_sum 'C24 H36 B2 I N'
_chemical_formula_weight 487.06
_chemical_name_common
;
?
;
_chemical_name_systematic
;
?
;
_space_group_IT_number 2
_symmetry_cell_setting triclinic
_symmetry_space_group_name_Hall '-P 1'
_symmetry_space_group_name_H-M 'P -1'
_atom_sites_solution_hydrogens geom
_atom_sites_solution_primary direct
_atom_sites_solution_secondary difmap
_audit_creation_method SHELXL-97
_cell_angle_alpha 95.40(3)
_cell_angle_beta 90.39(3)
_cell_angle_gamma 104.22(3)
_cell_formula_units_Z 2
_cell_length_a 8.3238(17)
_cell_length_b 8.5956(17)
_cell_length_c 16.157(3)
_cell_measurement_temperature 100(2)
_cell_volume 1115.1(4)
_computing_cell_refinement 'Saint+ ver. 7.68A (Bruker AXS)'
_computing_data_collection 'APEX2 ver. 2010.3 (Bruker AXS)'
_computing_data_reduction 'Saint+ ver. 7.68A (Bruker AXS)'
_computing_molecular_graphics 'XP ver. 5.1 (Bruker AXS, 1998)'
_computing_publication_material 'SHELXL-97 (Sheldrick, 2008)'
_computing_structure_refinement 'SHELXL-97 (Sheldrick, 1997)'
_computing_structure_solution 'SHELXS-97 (Sheldrick, 1990)'
_diffrn_ambient_temperature 100(2)
_diffrn_detector_area_resol_mean 8.333
_diffrn_measured_fraction_theta_full 0.986
_diffrn_measured_fraction_theta_max 0.957
_diffrn_measurement_device_type 'Bruker X8-APEX II'
_diffrn_measurement_method '\f and \w scans'
_diffrn_radiation_monochromator 'multi-layer mirror'
_diffrn_radiation_source 'rotating anode'
_diffrn_radiation_type MoK\a
_diffrn_radiation_wavelength 0.71073
_diffrn_reflns_av_R_equivalents 0.0000
_diffrn_reflns_av_sigmaI/netI 0.0166
_diffrn_reflns_limit_h_max 10
_diffrn_reflns_limit_h_min -10
_diffrn_reflns_limit_k_max 10
_diffrn_reflns_limit_k_min -10
_diffrn_reflns_limit_l_max 19
_diffrn_reflns_limit_l_min 0
_diffrn_reflns_number 4353
_diffrn_reflns_theta_full 26.00
_diffrn_reflns_theta_max 26.38
_diffrn_reflns_theta_min 1.27
_exptl_absorpt_coefficient_mu 1.446
_exptl_absorpt_correction_T_max 0.158270
_exptl_absorpt_correction_T_min 0.121601
_exptl_absorpt_correction_type multi-scan
_exptl_absorpt_process_details 'TwinAbs 2008/3 (Bruker 2008)'
_exptl_crystal_colour colourless
_exptl_crystal_density_diffrn 1.451
_exptl_crystal_density_method 'not measured'
_exptl_crystal_description block
_exptl_crystal_F_000 500
_exptl_crystal_size_max 0.19
_exptl_crystal_size_mid 0.18
_exptl_crystal_size_min 0.11
_refine_diff_density_max 0.563
_refine_diff_density_min -0.548
_refine_diff_density_rms 0.142
_refine_ls_extinction_method none
_refine_ls_goodness_of_fit_ref 1.238
_refine_ls_hydrogen_treatment constr
_refine_ls_matrix_type full
_refine_ls_number_parameters 262
_refine_ls_number_reflns 4363
_refine_ls_number_restraints 0
_refine_ls_restrained_S_all 1.238
_refine_ls_R_factor_all 0.0222
_refine_ls_R_factor_gt 0.0212
_refine_ls_shift/su_max 0.001
_refine_ls_shift/su_mean 0.000
_refine_ls_structure_factor_coef Fsqd
_refine_ls_weighting_details 'calc w=1/[\s^2^(Fo^2^)+(0.0432P)^2^+0.6779P] where P=(Fo^2^+2Fc^2^)/3'
_refine_ls_weighting_scheme calc
_refine_ls_wR_factor_gt 0.0696
_refine_ls_wR_factor_ref 0.0743
_reflns_number_gt 4268
_reflns_number_total 4363
_reflns_threshold_expression >2sigma(I)
_cod_data_source_file c3cc38789e.txt
_cod_data_source_block CCDC-912614
_cod_original_sg_symbol_H-M P-1
_cod_database_code 7109019

loop_
_symmetry_equiv_pos_as_xyz
'x, y, z'
'-x, -y, -z'

loop_
_atom_site_label
_atom_site_type_symbol
_atom_site_fract_x
_atom_site_fract_y
_atom_site_fract_z
_atom_site_U_iso_or_equiv
_atom_site_adp_type
_atom_site_occupancy
_atom_site_symmetry_multiplicity
_atom_site_calc_flag
_atom_site_refinement_flags
B1 B 0.2496(3) 0.9450(4) 0.26745(17) 0.0130(5) Uani 1 1 d .
B2 B 0.2421(4) 1.0498(3) 0.18322(17) 0.0134(5) Uani 1 1 d .
I1 I 0.41625(2) 1.224961(19) 0.312026(10) 0.01729(8) Uani 1 1 d .
N1 N 0.3960(3) 0.8477(3) 0.24425(13) 0.0123(4) Uani 1 1 d .
C4 C 0.5017(3) 0.9421(3) 0.18143(16) 0.0157(5) Uani 1 1 d .
H4A H 0.5559 0.8705 0.1461 0.019 Uiso 1 1 calc R
H4B H 0.5891 1.0302 0.2103 0.019 Uiso 1 1 calc R
C3 C 0.3908(3) 1.0117(3) 0.12783(16) 0.0159(5) Uani 1 1 d .
H3A H 0.3449 0.9335 0.0794 0.019 Uiso 1 1 calc R
H3B H 0.4562 1.1120 0.1069 0.019 Uiso 1 1 calc R
C33 C 0.3058(3) 0.6839(3) 0.20169(16) 0.0144(5) Uani 1 1 d .
H33A H 0.2333 0.7013 0.1564 0.017 Uiso 1 1 calc R
H33B H 0.2331 0.6244 0.2426 0.017 Uiso 1 1 calc R
C34 C 0.4148(3) 0.5778(3) 0.16513(16) 0.0187(5) Uani 1 1 d .
H34A H 0.4924 0.5648 0.2083 0.028 Uiso 1 1 calc R
H34B H 0.4771 0.6284 0.1194 0.028 Uiso 1 1 calc R
H34C H 0.3451 0.4719 0.1442 0.028 Uiso 1 1 calc R
C35 C 0.5123(3) 0.8295(3) 0.31294(16) 0.0156(5) Uani 1 1 d .
H35A H 0.5483 0.9345 0.3471 0.019 Uiso 1 1 calc R
H35B H 0.6122 0.8055 0.2871 0.019 Uiso 1 1 calc R
C36 C 0.4435(3) 0.7005(3) 0.37060(17) 0.0174(5) Uani 1 1 d .
H36A H 0.4320 0.5935 0.3406 0.026 Uiso 1 1 calc R
H36B H 0.3348 0.7112 0.3895 0.026 Uiso 1 1 calc R
H36C H 0.5195 0.7135 0.4188 0.026 Uiso 1 1 calc R
C1 C 0.1173(3) 0.8559(3) 0.33054(15) 0.0124(5) Uani 1 1 d .
C12 C 0.1326(3) 0.8684(3) 0.41919(16) 0.0139(5) Uani 1 1 d .
C13 C 0.0151(3) 0.7691(3) 0.46466(16) 0.0150(5) Uani 1 1 d .
H13 H 0.0271 0.7818 0.5236 0.018 Uiso 1 1 calc R
C14 C -0.1183(3) 0.6529(3) 0.42807(16) 0.0155(5) Uani 1 1 d .
C15 C -0.1388(3) 0.6446(3) 0.34245(16) 0.0150(5) Uani 1 1 d .
H15 H -0.2310 0.5683 0.3155 0.018 Uiso 1 1 calc R
C16 C -0.0265(3) 0.7463(3) 0.29443(16) 0.0136(5) Uani 1 1 d .
C17 C 0.2717(3) 0.9858(4) 0.46984(17) 0.0191(5) Uani 1 1 d .
H17A H 0.2761 0.9521 0.5259 0.029 Uiso 1 1 calc R
H17B H 0.2518 1.0940 0.4734 0.029 Uiso 1 1 calc R
H17C H 0.3773 0.9875 0.4430 0.029 Uiso 1 1 calc R
C18 C -0.2341(4) 0.5402(4) 0.47993(17) 0.0201(6) Uani 1 1 d .
H18A H -0.3145 0.4604 0.4433 0.030 Uiso 1 1 calc R
H18B H -0.2930 0.6021 0.5173 0.030 Uiso 1 1 calc R
H18C H -0.1701 0.4849 0.5128 0.030 Uiso 1 1 calc R
C19 C -0.0722(3) 0.7279(3) 0.20240(16) 0.0162(5) Uani 1 1 d .
H19A H -0.0397 0.6339 0.1752 0.024 Uiso 1 1 calc R
H19B H -0.0142 0.8250 0.1774 0.024 Uiso 1 1 calc R
H19C H -0.1922 0.7128 0.1951 0.024 Uiso 1 1 calc R
C2 C 0.1123(3) 1.1430(3) 0.15009(16) 0.0142(5) Uani 1 1 d .
C22 C -0.0132(3) 1.1857(3) 0.20102(16) 0.0145(5) Uani 1 1 d .
C23 C -0.1278(3) 1.2616(3) 0.17057(17) 0.0157(5) Uani 1 1 d .
H23 H -0.2071 1.2901 0.2072 0.019 Uiso 1 1 calc R
C24 C -0.1303(3) 1.2972(3) 0.08855(17) 0.0155(5) Uani 1 1 d .
C25 C -0.0086(3) 1.2590(3) 0.03838(16) 0.0162(5) Uani 1 1 d .
H25 H -0.0067 1.2833 -0.0178 0.019 Uiso 1 1 calc R
C26 C 0.1118(3) 1.1862(3) 0.06675(16) 0.0146(5) Uani 1 1 d .
C27 C -0.0332(4) 1.1537(4) 0.29116(17) 0.0233(6) Uani 1 1 d .
H27A H -0.0827 1.0387 0.2946 0.035 Uiso 1 1 calc R
H27B H -0.1055 1.2171 0.3175 0.035 Uiso 1 1 calc R
H27C H 0.0756 1.1846 0.3200 0.035 Uiso 1 1 calc R
C28 C -0.2607(3) 1.3721(4) 0.05507(18) 0.0198(6) Uani 1 1 d .
H28A H -0.3213 1.4101 0.1014 0.030 Uiso 1 1 calc R
H28B H -0.3382 1.2915 0.0175 0.030 Uiso 1 1 calc R
H28C H -0.2071 1.4634 0.0246 0.030 Uiso 1 1 calc R
C29 C 0.2375(3) 1.1628(4) 0.00258(16) 0.0184(5) Uani 1 1 d .
H29A H 0.2087 1.1991 -0.0500 0.028 Uiso 1 1 calc R
H29B H 0.2372 1.0484 -0.0060 0.028 Uiso 1 1 calc R
H29C H 0.3481 1.2259 0.0222 0.028 Uiso 1 1 calc R

loop_
_atom_site_aniso_label
_atom_site_aniso_U_11
_atom_site_aniso_U_22
_atom_site_aniso_U_33
_atom_site_aniso_U_23
_atom_site_aniso_U_13
_atom_site_aniso_U_12
B1 0.0119(12) 0.0148(14) 0.0127(13) 0.0007(10) -0.0005(10) 0.0044(11)
B2 0.0155(13) 0.0107(13) 0.0122(13) -0.0009(10) 0.0004(10) 0.0005(10)
I1 0.01885(11) 0.01245(11) 0.01919(11) -0.00051(6) -0.00086(7) 0.00208(7)
N1 0.0123(10) 0.0119(10) 0.0129(10) 0.0042(8) 0.0016(8) 0.0024(8)
C4 0.0126(12) 0.0176(13) 0.0169(12) 0.0045(10) 0.0051(9) 0.0026(10)
C3 0.0166(12) 0.0180(13) 0.0150(12) 0.0059(10) 0.0034(10) 0.0060(10)
C33 0.0145(12) 0.0123(12) 0.0157(12) 0.0005(10) 0.0007(9) 0.0020(10)
C34 0.0208(13) 0.0167(13) 0.0187(12) -0.0022(10) 0.0019(10) 0.0064(11)
C35 0.0133(12) 0.0176(13) 0.0159(12) 0.0007(10) -0.0017(9) 0.0045(10)
C36 0.0193(13) 0.0179(14) 0.0174(13) 0.0053(10) 0.0006(10) 0.0078(11)
C1 0.0140(11) 0.0121(12) 0.0134(12) 0.0042(9) 0.0003(9) 0.0066(9)
C12 0.0153(12) 0.0149(12) 0.0128(12) 0.0008(9) -0.0007(9) 0.0066(10)
C13 0.0191(13) 0.0192(14) 0.0094(11) 0.0037(10) 0.0020(9) 0.0091(11)
C14 0.0159(12) 0.0163(13) 0.0164(12) 0.0045(10) 0.0051(10) 0.0064(10)
C15 0.0131(12) 0.0152(13) 0.0160(13) -0.0007(10) -0.0001(9) 0.0030(10)
C16 0.0130(12) 0.0152(13) 0.0136(12) 0.0018(10) 0.0012(9) 0.0051(10)
C17 0.0196(13) 0.0236(14) 0.0129(12) 0.0007(10) -0.0019(10) 0.0035(11)
C18 0.0213(13) 0.0210(14) 0.0188(13) 0.0082(11) 0.0045(10) 0.0043(11)
C19 0.0152(12) 0.0194(14) 0.0125(12) 0.0012(10) -0.0020(9) 0.0016(10)
C2 0.0152(12) 0.0128(12) 0.0133(12) 0.0022(9) 0.0007(9) 0.0005(10)
C22 0.0183(12) 0.0099(12) 0.0147(12) 0.0019(9) 0.0012(10) 0.0021(10)
C23 0.0168(12) 0.0139(12) 0.0172(12) 0.0031(10) 0.0024(10) 0.0045(10)
C24 0.0153(12) 0.0109(12) 0.0191(13) 0.0004(10) -0.0025(10) 0.0016(10)
C25 0.0167(12) 0.0182(13) 0.0122(11) 0.0019(10) -0.0013(9) 0.0013(10)
C26 0.0147(12) 0.0121(12) 0.0153(12) 0.0015(9) -0.0001(9) -0.0001(10)
C27 0.0246(14) 0.0354(17) 0.0158(13) 0.0064(12) 0.0068(11) 0.0168(13)
C28 0.0181(13) 0.0194(14) 0.0228(14) 0.0038(11) -0.0019(11) 0.0059(11)
C29 0.0202(13) 0.0241(14) 0.0116(12) 0.0051(10) 0.0022(10) 0.0055(11)

loop_
_atom_type_symbol
_atom_type_description
_atom_type_scat_dispersion_real
_atom_type_scat_dispersion_imag
_atom_type_scat_source
C C 0.0033 0.0016 'International Tables Vol C Tables 4.2.6.8 and 6.1.1.4'
H H 0.0000 0.0000 'International Tables Vol C Tables 4.2.6.8 and 6.1.1.4'
B B 0.0013 0.0007 'International Tables Vol C Tables 4.2.6.8 and 6.1.1.4'
N N 0.0061 0.0033 'International Tables Vol C Tables 4.2.6.8 and 6.1.1.4'
I I -0.4742 1.8119 'International Tables Vol C Tables 4.2.6.8 and 6.1.1.4'

loop_
_geom_angle_atom_site_label_1
_geom_angle_atom_site_label_2
_geom_angle_atom_site_label_3
_geom_angle
C1 B1 N1 112.8(2)
C1 B1 B2 135.8(2)
N1 B1 B2 103.53(19)
C1 B1 I1 118.31(17)
N1 B1 I1 102.31(15)
B2 B1 I1 75.20(14)
C2 B2 C3 122.7(2)
C2 B2 B1 133.8(2)
C3 B2 B1 102.8(2)
C2 B2 I1 109.48(16)
C3 B2 I1 99.72(16)
B1 B2 I1 66.10(13)
B1 I1 B2 38.70(9)
C4 N1 C35 106.82(19)
C4 N1 C33 108.66(19)
C35 N1 C33 110.86(19)
C4 N1 B1 105.48(19)
C35 N1 B1 118.86(19)
C33 N1 B1 105.74(18)
N1 C4 C3 108.5(2)
N1 C4 H4A 110.0
C3 C4 H4A 110.0
N1 C4 H4B 110.0
C3 C4 H4B 110.0
H4A C4 H4B 108.4
C4 C3 B2 108.9(2)
C4 C3 H3A 109.9
B2 C3 H3A 109.9
C4 C3 H3B 109.9
B2 C3 H3B 109.9
H3A C3 H3B 108.3
N1 C33 C34 116.1(2)
N1 C33 H33A 108.3
C34 C33 H33A 108.3
N1 C33 H33B 108.3
C34 C33 H33B 108.3
H33A C33 H33B 107.4
C33 C34 H34A 109.5
C33 C34 H34B 109.5
H34A C34 H34B 109.5
C33 C34 H34C 109.5
H34A C34 H34C 109.5
H34B C34 H34C 109.5
N1 C35 C36 116.4(2)
N1 C35 H35A 108.2
C36 C35 H35A 108.2
N1 C35 H35B 108.2
C36 C35 H35B 108.2
H35A C35 H35B 107.3
C35 C36 H36A 109.5
C35 C36 H36B 109.5
H36A C36 H36B 109.5
C35 C36 H36C 109.5
H36A C36 H36C 109.5
H36B C36 H36C 109.5
C16 C1 C12 116.0(2)
C16 C1 B1 116.6(2)
C12 C1 B1 127.3(2)
C13 C12 C1 120.3(2)
C13 C12 C17 115.6(2)
C1 C12 C17 124.1(2)
C14 C13 C12 123.2(2)
C14 C13 H13 118.4
C12 C13 H13 118.4
C13 C14 C15 117.0(2)
C13 C14 C18 120.8(2)
C15 C14 C18 122.1(3)
C14 C15 C16 121.6(3)
C14 C15 H15 119.2
C16 C15 H15 119.2
C15 C16 C1 121.6(2)
C15 C16 C19 114.9(2)
C1 C16 C19 123.5(2)
C12 C17 H17A 109.5
C12 C17 H17B 109.5
H17A C17 H17B 109.5
C12 C17 H17C 109.5
H17A C17 H17C 109.5
H17B C17 H17C 109.5
C14 C18 H18A 109.5
C14 C18 H18B 109.5
H18A C18 H18B 109.5
C14 C18 H18C 109.5
H18A C18 H18C 109.5
H18B C18 H18C 109.5
C16 C19 H19A 109.5
C16 C19 H19B 109.5
H19A C19 H19B 109.5
C16 C19 H19C 109.5
H19A C19 H19C 109.5
H19B C19 H19C 109.5
C26 C2 C22 115.0(2)
C26 C2 B2 122.3(2)
C22 C2 B2 122.7(2)
C23 C22 C2 121.9(2)
C23 C22 C27 114.4(2)
C2 C22 C27 123.7(2)
C24 C23 C22 122.3(2)
C24 C23 H23 118.9
C22 C23 H23 118.9
C25 C24 C23 116.8(2)
C25 C24 C28 121.4(2)
C23 C24 C28 121.8(2)
C24 C25 C26 122.9(2)
C24 C25 H25 118.5
C26 C25 H25 118.5
C25 C26 C2 121.0(2)
C25 C26 C29 114.0(2)
C2 C26 C29 125.0(2)
C22 C27 H27A 109.5
C22 C27 H27B 109.5
H27A C27 H27B 109.5
C22 C27 H27C 109.5
H27A C27 H27C 109.5
H27B C27 H27C 109.5
C24 C28 H28A 109.5
C24 C28 H28B 109.5
H28A C28 H28B 109.5
C24 C28 H28C 109.5
H28A C28 H28C 109.5
H28B C28 H28C 109.5
C26 C29 H29A 109.5
C26 C29 H29B 109.5
H29A C29 H29B 109.5
C26 C29 H29C 109.5
H29A C29 H29C 109.5
H29B C29 H29C 109.5

loop_
_geom_bond_atom_site_label_1
_geom_bond_atom_site_label_2
_geom_bond_distance
B1 C1 1.608(4)
B1 N1 1.666(3)
B1 B2 1.710(4)
B1 I1 2.501(3)
B2 C2 1.611(4)
B2 C3 1.612(4)
B2 I1 2.645(3)
N1 C4 1.510(3)
N1 C35 1.512(3)
N1 C33 1.520(3)
C4 C3 1.522(4)
C4 H4A 0.9900
C4 H4B 0.9900
C3 H3A 0.9900
C3 H3B 0.9900
C33 C34 1.522(4)
C33 H33A 0.9900
C33 H33B 0.9900
C34 H34A 0.9800
C34 H34B 0.9800
C34 H34C 0.9800
C35 C36 1.522(4)
C35 H35A 0.9900
C35 H35B 0.9900
C36 H36A 0.9800
C36 H36B 0.9800
C36 H36C 0.9800
C1 C16 1.412(4)
C1 C12 1.429(3)
C12 C13 1.394(4)
C12 C17 1.512(4)
C13 C14 1.384(4)
C13 H13 0.9500
C14 C15 1.386(4)
C14 C18 1.508(4)
C15 C16 1.406(4)
C15 H15 0.9500
C16 C19 1.516(4)
C17 H17A 0.9800
C17 H17B 0.9800
C17 H17C 0.9800
C18 H18A 0.9800
C18 H18B 0.9800
C18 H18C 0.9800
C19 H19A 0.9800
C19 H19B 0.9800
C19 H19C 0.9800
C2 C26 1.430(3)
C2 C22 1.430(4)
C22 C23 1.392(4)
C22 C27 1.510(4)
C23 C24 1.389(4)
C23 H23 0.9500
C24 C25 1.384(4)
C24 C28 1.512(4)
C25 C26 1.401(4)
C25 H25 0.9500
C26 C29 1.513(4)
C27 H27A 0.9800
C27 H27B 0.9800
C27 H27C 0.9800
C28 H28A 0.9800
C28 H28B 0.9800
C28 H28C 0.9800
C29 H29A 0.9800
C29 H29B 0.9800
C29 H29C 0.9800

loop_
_geom_torsion_atom_site_label_1
_geom_torsion_atom_site_label_2
_geom_torsion_atom_site_label_3
_geom_torsion_atom_site_label_4
_geom_torsion
C1 B1 B2 C2 21.0(5)
N1 B1 B2 C2 166.0(3)
I1 B1 B2 C2 -94.6(3)
C1 B1 B2 C3 -149.3(3)
N1 B1 B2 C3 -4.3(2)
I1 B1 B2 C3 95.08(17)
C1 B1 B2 I1 115.6(3)
N1 B1 B2 I1 -99.40(16)
C1 B1 I1 B2 -134.4(3)
N1 B1 I1 B2 100.95(19)
C2 B2 I1 B1 130.3(2)
C3 B2 I1 B1 -99.8(2)
C1 B1 N1 C4 176.8(2)
B2 B1 N1 C4 22.5(2)
I1 B1 N1 C4 -54.97(19)
C1 B1 N1 C35 -63.5(3)
B2 B1 N1 C35 142.2(2)
I1 B1 N1 C35 64.7(2)
C1 B1 N1 C33 61.8(2)
B2 B1 N1 C33 -92.5(2)
I1 B1 N1 C33 -169.99(14)
C35 N1 C4 C3 -161.1(2)
C33 N1 C4 C3 79.3(2)
B1 N1 C4 C3 -33.7(3)
N1 C4 C3 B2 31.8(3)
C2 B2 C3 C4 173.0(2)
B1 B2 C3 C4 -15.3(3)
I1 B2 C3 C4 52.2(2)
C4 N1 C33 C34 60.4(3)
C35 N1 C33 C34 -56.7(3)
B1 N1 C33 C34 173.2(2)
C4 N1 C35 C36 -163.3(2)
C33 N1 C35 C36 -45.1(3)
B1 N1 C35 C36 77.7(3)
N1 B1 C1 C16 -92.5(3)
B2 B1 C1 C16 50.3(4)
I1 B1 C1 C16 148.20(19)
N1 B1 C1 C12 83.8(3)
B2 B1 C1 C12 -133.4(3)
I1 B1 C1 C12 -35.5(3)
C16 C1 C12 C13 3.7(4)
B1 C1 C12 C13 -172.6(2)
C16 C1 C12 C17 -176.1(2)
B1 C1 C12 C17 7.5(4)
C1 C12 C13 C14 1.4(4)
C17 C12 C13 C14 -178.7(2)
C12 C13 C14 C15 -4.3(4)
C12 C13 C14 C18 175.2(2)
C13 C14 C15 C16 1.9(4)
C18 C14 C15 C16 -177.6(3)
C14 C15 C16 C1 3.4(4)
C14 C15 C16 C19 -176.8(2)
C12 C1 C16 C15 -6.0(4)
B1 C1 C16 C15 170.7(2)
C12 C1 C16 C19 174.2(2)
B1 C1 C16 C19 -9.1(4)
C3 B2 C2 C26 5.4(4)
B1 B2 C2 C26 -163.3(3)
I1 B2 C2 C26 121.5(2)
C3 B2 C2 C22 -176.0(2)
B1 B2 C2 C22 15.2(4)
I1 B2 C2 C22 -59.9(3)
C26 C2 C22 C23 0.8(4)
B2 C2 C22 C23 -177.9(2)
C26 C2 C22 C27 -179.0(2)
B2 C2 C22 C27 2.3(4)
C2 C22 C23 C24 1.6(4)
C27 C22 C23 C24 -178.6(2)
C22 C23 C24 C25 -2.4(4)
C22 C23 C24 C28 176.9(3)
C23 C24 C25 C26 0.8(4)
C28 C24 C25 C26 -178.5(3)
C24 C25 C26 C2 1.6(4)
C24 C25 C26 C29 -177.2(3)
C22 C2 C26 C25 -2.3(4)
B2 C2 C26 C25 176.3(2)
C22 C2 C26 C29 176.3(2)
B2 C2 C26 C29 -5.0(4)
